data_2002489
loop_
_publ_author_name
'Boehlke, A'
'Mueller-Buschbaum, Hk'

_publ_section_title
;
Ein Beitrag zur Kristallstruktur von Cu La W2 O8 und Cu Sm W2 O8
;
_journal_name_full 'Journal of the Less-Common Metals'
_journal_page_first 141
_journal_page_last 147
_journal_paper_doi 10.1016/0022-5088(90)90467-X
_journal_volume 162
_journal_year 1990
_chemical_formula_structural 'Cu La (W2 O8)'
_chemical_formula_sum 'Cu La O8 W2'
_chemical_name_systematic 'Copper(I) lanthanum ditungstate'
_space_group_IT_number 2
_symmetry_cell_setting triclinic
_symmetry_Int_Tables_number 2
_symmetry_space_group_name_Hall '-P 1'
_symmetry_space_group_name_H-M 'P -1'
_cell_angle_alpha 114.97(10)
_cell_angle_beta 116.30(19)
_cell_angle_gamma 56.49(6)
_cell_formula_units_Z 2
_cell_length_a 7.593(17)
_cell_length_b 8.081(22)
_cell_length_c 7.270(25)
_cell_volume 323.9
_refine_ls_R_factor_all 0.058
_cod_database_code 2002489

loop_
_symmetry_equiv_pos_as_xyz
x,y,z
-x,-y,-z

loop_
_atom_site_label
_atom_site_type_symbol
_atom_site_symmetry_multiplicity
_atom_site_Wyckoff_symbol
_atom_site_fract_x
_atom_site_fract_y
_atom_site_fract_z
_atom_site_occupancy
_atom_site_attached_hydrogens
_atom_site_calc_flag
La1 La3+ 2 i 0.1681(2) 0.2791(2) 0.1800(2) 1. 0 d
W1 W6+ 2 i 0.1859(1) 0.1072(1) 0.6488(1) 1. 0 d
W2 W6+ 2 i 0.7264(1) 0.2992(1) 0.2684(1) 1. 0 d
Cu1 Cu1+ 2 i 0.7047(6) 0.2897(6) 0.7589(6) 1. 0 d
O1 O2- 2 i 0.082(2) 0.174(2) 0.391(2) 1. 0 d
O2 O2- 2 i 0.818(3) 0.170(2) 0.514(2) 1. 0 d
O3 O2- 2 i 0.187(3) 0.011(2) 0.853(2) 1. 0 d
O4 O2- 2 i 0.471(3) 0.023(3) 0.709(3) 1. 0 d
O5 O2- 2 i 0.089(2) 0.358(2) 0.821(2) 1. 0 d
O6 O2- 2 i 0.446(3) 0.354(2) 0.187(3) 1. 0 d
O7 O2- 2 i 0.772(3) 0.312(3) 0.050(3) 1. 0 d
O8 O2- 2 i 0.277(3) 0.465(3) 0.546(3) 1. 0 d

loop_
_atom_type_symbol
_atom_type_oxidation_number
La3+ 3.000
W6+ 6.000
Cu1+ 1.000
O2- -2.000
